data_2217716
loop_
_publ_author_name
'H\"okelek, Tuncer'
'\,Caylak, Nagihan'
'Necefo\(glu, Hacali'

_publ_section_title
;
 Diaquabis(4-bromobenzoato-\k^2^<i>O</i>,<i>O</i>')zinc(II)
;
_journal_coeditor_code BG2161
_journal_issue 3
_journal_name_full 'Acta Crystallographica Section E'
_journal_page_first m458
_journal_page_last m459
_journal_paper_doi 10.1107/S1600536808003759
_journal_volume 64
_journal_year 2008
_chemical_formula_iupac '[Zn (C7 H4 Br O2)2 (H2 O)2]'
_chemical_formula_moiety 'C14 H12 Br2 O6 Zn'
_chemical_formula_sum 'C14 H12 Br2 O6 Zn'
_chemical_formula_weight 501.43
_chemical_name_systematic
;
Diaquabis(4-bromobenzoato-\k^2^O,O')zinc(II)
;
_space_group_IT_number 15
_symmetry_cell_setting monoclinic
_symmetry_space_group_name_Hall '-C 2yc'
_symmetry_space_group_name_H-M 'C 1 2/c 1'
_atom_sites_solution_hydrogens geom
_atom_sites_solution_primary direct
_atom_sites_solution_secondary difmap
_audit_creation_method SHELXL97
_cell_angle_alpha 90.00
_cell_angle_beta 104.95(2)
_cell_angle_gamma 90.00
_cell_formula_units_Z 4
_cell_length_a 26.9067(3)
_cell_length_b 5.0704(4)
_cell_length_c 12.0371(5)
_cell_measurement_reflns_used 25
_cell_measurement_temperature 294(2)
_cell_measurement_theta_max 10.8
_cell_measurement_theta_min 6.7
_cell_volume 1586.6(2)
_computing_cell_refinement 'CAD-4 EXPRESS (Enraf--Nonius, 1994)'
_computing_data_collection 'CAD-4 EXPRESS (Enraf--Nonius, 1994)'
_computing_data_reduction 'XCAD4 (Harms & Wocadlo, 1995)'
_computing_molecular_graphics 'ORTEP-3 for Windows (Farrugia, 1997)'
_computing_publication_material 'WinGX (Farrugia, 1999)'
_computing_structure_refinement 'SHELXL97 (Sheldrick, 2008)'
_computing_structure_solution 'SHELXS97 (Sheldrick, 2008)'
_diffrn_ambient_temperature 294(2)
_diffrn_measured_fraction_theta_full 0.999
_diffrn_measured_fraction_theta_max 0.999
_diffrn_measurement_device_type 'Enraf--Nonius TurboCAD-4'
_diffrn_measurement_method 'non-profiled \w'
_diffrn_radiation_monochromator graphite
_diffrn_radiation_source 'fine-focus sealed tube'
_diffrn_radiation_type MoK\a
_diffrn_radiation_wavelength 0.71073
_diffrn_reflns_av_R_equivalents 0.0308
_diffrn_reflns_av_sigmaI/netI 0.0499
_diffrn_reflns_limit_h_max 0
_diffrn_reflns_limit_h_min -33
_diffrn_reflns_limit_k_max 0
_diffrn_reflns_limit_k_min -6
_diffrn_reflns_limit_l_max 15
_diffrn_reflns_limit_l_min -14
_diffrn_reflns_number 1648
_diffrn_reflns_theta_full 26.29
_diffrn_reflns_theta_max 26.29
_diffrn_reflns_theta_min 3.13
_diffrn_standards_decay_% 1
_diffrn_standards_interval_time 120
_diffrn_standards_number 3
_exptl_absorpt_coefficient_mu 6.611
_exptl_absorpt_correction_T_max 0.3697
_exptl_absorpt_correction_T_min 0.2140
_exptl_absorpt_correction_type psi-scan
_exptl_absorpt_process_details '(North <i>et al.</i>, 1968)'
_exptl_crystal_colour colourless
_exptl_crystal_density_diffrn 2.099
_exptl_crystal_density_method 'not measured'
_exptl_crystal_description block
_exptl_crystal_F_000 976
_exptl_crystal_size_max 0.25
_exptl_crystal_size_mid 0.20
_exptl_crystal_size_min 0.15
_refine_diff_density_max 1.415
_refine_diff_density_min -1.826
_refine_ls_extinction_method none
_refine_ls_goodness_of_fit_ref 1.040
_refine_ls_hydrogen_treatment mixed
_refine_ls_matrix_type full
_refine_ls_number_parameters 113
_refine_ls_number_reflns 1613
_refine_ls_number_restraints 4
_refine_ls_restrained_S_all 1.109
_refine_ls_R_factor_all 0.1020
_refine_ls_R_factor_gt 0.0633
_refine_ls_shift/su_max 0.000
_refine_ls_shift/su_mean 0.000
_refine_ls_structure_factor_coef Fsqd
_refine_ls_weighting_details 'calc w = 1/[\s^2^(Fo^2^)+(0.1112P)^2^] where P=(Fo^2^+2Fc^2^)/3'
_refine_ls_weighting_scheme calc
_refine_ls_wR_factor_gt 0.1457
_refine_ls_wR_factor_ref 0.1662
_reflns_number_gt 1133
_reflns_number_total 1613
_reflns_threshold_expression I>2\s(I)
_cod_data_source_file bg2161.cif
_cod_data_source_block I
_cod_original_sg_symbol_H-M 'C 2/c'
_cod_database_code 2217716
_cod_database_fobs_code 2217716

loop_
_symmetry_equiv_pos_as_xyz
'x, y, z'
'-x, y, -z+1/2'
'x+1/2, y+1/2, z'
'-x+1/2, y+1/2, -z+1/2'
'-x, -y, -z'
'x, -y, z-1/2'
'-x+1/2, -y+1/2, -z'
'x+1/2, -y+1/2, z-1/2'

loop_
_atom_site_type_symbol
_atom_site_label
_atom_site_fract_x
_atom_site_fract_y
_atom_site_fract_z
_atom_site_U_iso_or_equiv
_atom_site_adp_type
_atom_site_calc_flag
_atom_site_refinement_flags
_atom_site_occupancy
Br Br 1.22102(3) 1.19239(18) 0.64660(7) 0.0502(4) Uani d . 1
Zn Zn 1.0000 0.0782(2) 0.2500 0.0335(4) Uani d S 1
O O1 1.0587(2) 0.3361(10) 0.2873(4) 0.0342(12) Uani d . 1
O O2 1.0366(2) 0.2503(10) 0.4458(4) 0.0379(12) Uani d . 1
O O3 0.9709(2) -0.1998(10) 0.3320(4) 0.0404(13) Uani d D 1
H H31 0.960(4) -0.19(2) 0.403(5) 0.09(4) Uiso d D 1
H H32 0.953(4) -0.343(15) 0.289(7) 0.09(4) Uiso d D 1
C C1 1.0641(3) 0.3712(14) 0.3959(6) 0.0314(16) Uani d . 1
C C2 1.1029(3) 0.5711(14) 0.4540(5) 0.0292(16) Uani d . 1
C C3 1.0994(3) 0.6756(16) 0.5586(6) 0.0361(17) Uani d . 1
H H3 1.0732 0.6214 0.5909 0.043 Uiso calc R 1
C C4 1.1352(3) 0.8615(16) 0.6150(6) 0.0404(19) Uani d . 1
H H4 1.1329 0.9337 0.6845 0.048 Uiso calc R 1
C C5 1.1735(3) 0.9357(14) 0.5673(6) 0.0316(16) Uani d . 1
C C6 1.1776(3) 0.8399(17) 0.4632(7) 0.0415(19) Uani d . 1
H H6 1.2036 0.8983 0.4311 0.050 Uiso calc R 1
C C7 1.1418(3) 0.6525(17) 0.4067(6) 0.0392(18) Uani d . 1
H H7 1.1442 0.5826 0.3369 0.047 Uiso calc R 1

loop_
_atom_site_aniso_label
_atom_site_aniso_U_11
_atom_site_aniso_U_22
_atom_site_aniso_U_33
_atom_site_aniso_U_12
_atom_site_aniso_U_13
_atom_site_aniso_U_23
Br 0.0509(6) 0.0389(5) 0.0485(5) -0.0172(4) -0.0093(4) 0.0011(4)
Zn 0.0403(7) 0.0166(6) 0.0429(7) 0.000 0.0097(5) 0.000
O1 0.050(3) 0.028(3) 0.021(2) 0.001(2) 0.002(2) -0.006(2)
O2 0.049(3) 0.030(3) 0.031(3) -0.014(2) 0.005(2) 0.000(2)
O3 0.068(4) 0.023(3) 0.030(3) -0.009(3) 0.012(3) -0.004(2)
C1 0.038(4) 0.026(4) 0.027(3) 0.005(3) 0.000(3) -0.001(3)
C2 0.039(4) 0.019(3) 0.023(3) 0.001(3) -0.003(3) -0.003(3)
C3 0.045(4) 0.041(4) 0.026(3) -0.012(4) 0.014(3) -0.008(3)
C4 0.054(5) 0.035(4) 0.030(4) -0.011(4) 0.008(3) -0.009(3)
C5 0.037(4) 0.024(3) 0.025(3) -0.006(3) -0.007(3) 0.003(3)
C6 0.043(4) 0.043(5) 0.040(4) -0.007(4) 0.014(4) 0.002(4)
C7 0.044(4) 0.050(5) 0.023(3) -0.006(4) 0.007(3) -0.009(3)

loop_
_atom_type_symbol
_atom_type_description
_atom_type_scat_dispersion_real
_atom_type_scat_dispersion_imag
_atom_type_scat_source
C C 0.0033 0.0016 'International Tables Vol C Tables 4.2.6.8 and 6.1.1.4'
H H 0.0000 0.0000 'International Tables Vol C Tables 4.2.6.8 and 6.1.1.4'
Br Br -0.2901 2.4595 'International Tables Vol C Tables 4.2.6.8 and 6.1.1.4'
O O 0.0106 0.0060 'International Tables Vol C Tables 4.2.6.8 and 6.1.1.4'
Zn Zn 0.2839 1.4301 'International Tables Vol C Tables 4.2.6.8 and 6.1.1.4'

loop_
_geom_angle_atom_site_label_1
_geom_angle_atom_site_label_2
_geom_angle_atom_site_label_3
_geom_angle_site_symmetry_1
_geom_angle_site_symmetry_3
_geom_angle
O1 Zn O1 . 2_755 98.8(3)
O1 Zn O2 . . 57.27(18)
O1 Zn O2 2_755 . 94.62(19)
O1 Zn O2 . 2_755 94.62(19)
O1 Zn O2 2_755 2_755 57.27(18)
O2 Zn O2 . 2_755 138.6(3)
O3 Zn O1 2_755 . 100.6(2)
O3 Zn O1 . . 137.4(2)
O3 Zn O1 2_755 2_755 137.4(2)
O3 Zn O1 . 2_755 100.6(2)
O3 Zn O2 2_755 . 127.7(2)
O3 Zn O2 . . 83.58(18)
O3 Zn O2 2_755 2_755 83.58(18)
O3 Zn O2 . 2_755 127.7(2)
O3 Zn O3 2_755 . 90.0(3)
C1 O1 Zn . . 101.1(5)
C1 O2 Zn . . 81.5(4)
Zn O3 H32 . . 119(6)
Zn O3 H31 . . 131(6)
H32 O3 H31 . . 106(4)
O1 C1 Zn . . 49.6(4)
O1 C1 C2 . . 116.8(7)
O2 C1 Zn . . 70.5(4)
O2 C1 O1 . . 120.1(7)
O2 C1 C2 . . 123.0(6)
C2 C1 Zn . . 165.9(5)
C3 C2 C1 . . 118.7(7)
C7 C2 C1 . . 121.6(6)
C7 C2 C3 . . 119.7(7)
C2 C3 C4 . . 120.0(7)
C2 C3 H3 . . 120.0
C4 C3 H3 . . 120.0
C3 C4 H4 . . 120.4
C5 C4 C3 . . 119.1(7)
C5 C4 H4 . . 120.4
C4 C5 Br . . 117.6(5)
C4 C5 C6 . . 122.5(7)
C6 C5 Br . . 119.8(6)
C5 C6 C7 . . 118.3(7)
C5 C6 H6 . . 120.8
C7 C6 H6 . . 120.8
C2 C7 C6 . . 120.3(7)
C2 C7 H7 . . 119.8
C6 C7 H7 . . 119.8

loop_
_geom_bond_atom_site_label_1
_geom_bond_atom_site_label_2
_geom_bond_site_symmetry_2
_geom_bond_distance
_geom_bond_publ_flag
Br C5 . 1.901(7) ?
Zn O1 . 2.010(5) yes
Zn O1 2_755 2.010(5) ?
Zn O2 . 2.468(5) yes
Zn O2 2_755 2.468(5) ?
Zn O3 . 1.993(5) yes
Zn O3 2_755 1.993(5) ?
O1 C1 . 1.289(8) ?
O2 C1 . 1.230(9) ?
O3 H31 . 0.97(7) ?
O3 H32 . 0.95(8) ?
C1 C2 . 1.494(10) ?
C2 C3 . 1.392(10) ?
C2 C7 . 1.376(11) ?
C3 H3 . 0.9300 ?
C4 C3 . 1.393(10) ?
C4 H4 . 0.9300 ?
C5 C4 . 1.354(11) ?
C5 C6 . 1.375(11) ?
C6 H6 . 0.9300 ?
C7 C6 . 1.399(11) ?
C7 H7 . 0.9300 ?

loop_
_geom_hbond_atom_site_label_D
_geom_hbond_atom_site_label_H
_geom_hbond_atom_site_label_A
_geom_hbond_site_symmetry_A
_geom_hbond_distance_DH
_geom_hbond_distance_HA
_geom_hbond_distance_DA
_geom_hbond_angle_DHA
O3 H31 O2 5_756 0.97(7) 1.82(6) 2.746(7) 157(9)
O3 H32 O1 2_745 0.95(8) 1.86(8) 2.765(7) 160(9)

loop_
_geom_torsion_atom_site_label_1
_geom_torsion_atom_site_label_2
_geom_torsion_atom_site_label_3
_geom_torsion_atom_site_label_4
_geom_torsion_site_symmetry_1
_geom_torsion
O1 Zn O1 C1 2_755 89.0(4)
O2 Zn O1 C1 . -0.8(4)
O2 Zn O1 C1 2_755 146.6(4)
O3 Zn O1 C1 2_755 -129.1(4)
O3 Zn O1 C1 . -27.4(6)
C1 Zn O1 C1 2_755 118.5(4)
O1 Zn O2 C1 . 0.9(4)
O1 Zn O2 C1 2_755 -96.7(4)
O2 Zn O2 C1 2_755 -53.4(4)
O3 Zn O2 C1 2_755 78.2(5)
O3 Zn O2 C1 . 163.1(5)
C1 Zn O2 C1 2_755 -78.8(6)
Zn O1 C1 O2 . 1.6(8)
Zn O1 C1 C2 . -175.8(5)
Zn O2 C1 O1 . -1.3(6)
Zn O2 C1 C2 . 175.9(7)
O1 C1 C2 C7 . -19.9(10)
O2 C1 C2 C7 . 162.8(7)
Zn C1 C2 C3 . 146.9(18)
Zn C1 C2 C7 . -33(2)
O1 C1 C2 C3 . 160.3(7)
O2 C1 C2 C3 . -17.0(11)
C1 C2 C3 C4 . 179.7(7)
C7 C2 C3 C4 . -0.1(12)
C1 C2 C7 C6 . -180.0(7)
C3 C2 C7 C6 . -0.2(12)
C5 C4 C3 C2 . -0.8(12)
Br C5 C4 C3 . 179.4(6)
C6 C5 C4 C3 . 1.9(12)
Br C5 C6 C7 . -179.6(6)
C4 C5 C6 C7 . -2.1(12)
C2 C7 C6 C5 . 1.2(12)
